data_7004394
loop_
_publ_author_name
'Jones, Cameron'
'Mills, David P.'
'Stasch, Andreas'

_publ_section_title
;
 Flexible coordination of bulky amidinates and guanidinates towards
 rhodium(i): conversion of kinetic to thermodymanic isomers
;
_journal_issue 35
_journal_name_full 'Dalton Transactions'
_journal_page_first 4799
_journal_page_last 4804
_journal_paper_doi 10.1039/b806542j
_journal_year 2008
_chemical_formula_sum 'C36 H60 O4 Rh4 Si2'
_chemical_formula_weight 1024.66
_chemical_name_systematic
;
?
;
_space_group_IT_number 2
_symmetry_cell_setting triclinic
_symmetry_space_group_name_Hall '-P 1'
_symmetry_space_group_name_H-M 'P -1'
_atom_sites_solution_hydrogens geom
_atom_sites_solution_primary direct
_atom_sites_solution_secondary difmap
_audit_creation_method SHELXL-97
_cell_angle_alpha 111.7230(10)
_cell_angle_beta 97.0880(10)
_cell_angle_gamma 97.2930(10)
_cell_formula_units_Z 4
_cell_length_a 11.7331(2)
_cell_length_b 18.5200(3)
_cell_length_c 19.0441(3)
_cell_measurement_temperature 123(2)
_cell_volume 3747.50(11)
_computing_structure_refinement 'SHELXL-97 (Sheldrick, 1997)'
_computing_structure_solution 'SHELXS-97 (Sheldrick, 1990)'
_diffrn_ambient_temperature 123(2)
_diffrn_measured_fraction_theta_full 0.982
_diffrn_measured_fraction_theta_max 0.982
_diffrn_measurement_device_type 'Bruker X8 CCD'
_diffrn_radiation_monochromator graphite
_diffrn_radiation_source 'fine-focus sealed tube'
_diffrn_radiation_type MoK\a
_diffrn_radiation_wavelength 0.71073
_diffrn_reflns_av_R_equivalents 0.0315
_diffrn_reflns_av_sigmaI/netI 0.0542
_diffrn_reflns_limit_h_max 15
_diffrn_reflns_limit_h_min -15
_diffrn_reflns_limit_k_max 15
_diffrn_reflns_limit_k_min -24
_diffrn_reflns_limit_l_max 24
_diffrn_reflns_limit_l_min -21
_diffrn_reflns_number 36903
_diffrn_reflns_theta_full 27.50
_diffrn_reflns_theta_max 27.50
_diffrn_reflns_theta_min 1.20
_exptl_absorpt_coefficient_mu 1.832
_exptl_absorpt_correction_T_max 0.710
_exptl_absorpt_correction_T_min 0.621
_exptl_absorpt_correction_type multi-scan
_exptl_absorpt_process_details 'SABABS (Blessing, 1995)'
_exptl_crystal_colour 'pale yellow'
_exptl_crystal_density_diffrn 1.816
_exptl_crystal_density_method 'not measured'
_exptl_crystal_description block
_exptl_crystal_F_000 2064
_exptl_crystal_size_max 0.30
_exptl_crystal_size_mid 0.25
_exptl_crystal_size_min 0.20
_refine_diff_density_max 0.874
_refine_diff_density_min -0.767
_refine_diff_density_rms 0.140
_refine_ls_extinction_method none
_refine_ls_goodness_of_fit_ref 1.139
_refine_ls_hydrogen_treatment constr
_refine_ls_matrix_type full
_refine_ls_number_parameters 837
_refine_ls_number_reflns 16908
_refine_ls_number_restraints 0
_refine_ls_restrained_S_all 1.139
_refine_ls_R_factor_all 0.0508
_refine_ls_R_factor_gt 0.0414
_refine_ls_shift/su_max 0.003
_refine_ls_shift/su_mean 0.000
_refine_ls_structure_factor_coef Fsqd
_refine_ls_weighting_details 'calc w=1/[\s^2^(Fo^2^)+(0.0109P)^2^+7.8121P] where P=(Fo^2^+2Fc^2^)/3'
_refine_ls_weighting_scheme calc
_refine_ls_wR_factor_gt 0.0749
_refine_ls_wR_factor_ref 0.0819
_reflns_number_gt 14607
_reflns_number_total 16908
_reflns_threshold_expression >2sigma(I)
_cod_data_source_file b806542j.txt
_cod_data_source_block '[{Rh(COD)}4(O2SiMe2)2]'
_cod_original_cell_volume 3747.49(11)
_cod_original_sg_symbol_H-M P-1
_cod_database_code 7004394

loop_
_symmetry_equiv_pos_as_xyz
'x, y, z'
'-x, -y, -z'

loop_
_atom_site_label
_atom_site_type_symbol
_atom_site_fract_x
_atom_site_fract_y
_atom_site_fract_z
_atom_site_U_iso_or_equiv
_atom_site_adp_type
_atom_site_occupancy
_atom_site_symmetry_multiplicity
_atom_site_calc_flag
_atom_site_refinement_flags
_atom_site_disorder_assembly
_atom_site_disorder_group
Rh1 Rh 0.69010(3) 0.83083(2) 0.803114(19) 0.01840(8) Uani 1 1 d . . .
Rh2 Rh 0.42163(3) 0.87847(2) 0.757304(19) 0.01819(8) Uani 1 1 d . . .
Rh3 Rh 0.31644(3) 0.68120(2) 0.654363(18) 0.01744(7) Uani 1 1 d . . .
Rh4 Rh 0.58295(3) 0.62976(2) 0.700593(18) 0.01625(7) Uani 1 1 d . . .
Rh5 Rh 0.90074(3) 1.27396(2) 0.898293(18) 0.01751(7) Uani 1 1 d . . .
Rh6 Rh 1.17276(3) 1.31627(2) 0.865424(19) 0.01982(8) Uani 1 1 d . . .
Rh7 Rh 1.07537(3) 1.23259(2) 0.673479(19) 0.01851(8) Uani 1 1 d . . .
Rh8 Rh 0.78611(3) 1.18367(2) 0.697290(19) 0.01871(8) Uani 1 1 d . . .
Si1 Si 0.45453(9) 0.74356(7) 0.82549(6) 0.0157(2) Uani 1 1 d . . .
Si2 Si 0.55376(10) 0.76419(8) 0.63277(7) 0.0198(3) Uani 1 1 d . . .
Si3 Si 0.94166(10) 1.35573(8) 0.78098(7) 0.0201(3) Uani 1 1 d . . .
Si4 Si 1.00529(10) 1.14205(7) 0.77931(6) 0.0172(2) Uani 1 1 d . . .
O1 O 0.5805(2) 0.72829(17) 0.79980(15) 0.0165(6) Uani 1 1 d . . .
O2 O 0.3731(2) 0.77031(17) 0.76676(15) 0.0170(6) Uani 1 1 d . . .
O3 O 0.5680(2) 0.83862(17) 0.71515(15) 0.0162(6) Uani 1 1 d . . .
O4 O 0.4916(2) 0.68131(17) 0.63588(15) 0.0169(6) Uani 1 1 d . . .
O5 O 1.0062(2) 1.34564(17) 0.85682(16) 0.0183(6) Uani 1 1 d . . .
O6 O 1.1067(2) 1.20723(17) 0.77336(16) 0.0180(6) Uani 1 1 d . . .
O7 O 0.9214(2) 1.27392(18) 0.70407(16) 0.0199(6) Uani 1 1 d . . .
O8 O 0.8845(2) 1.17575(17) 0.79343(15) 0.0174(6) Uani 1 1 d . . .
C1 C 0.7867(4) 0.8363(3) 0.9062(3) 0.0342(13) Uani 1 1 d . . .
H1 H 0.7200 0.8043 0.9103 0.041 Uiso 1 1 calc R . .
C2 C 0.8445(4) 0.8019(3) 0.8461(3) 0.0329(12) Uani 1 1 d . . .
H2 H 0.8137 0.7487 0.8118 0.039 Uiso 1 1 calc R . .
C3 C 0.9542(4) 0.8443(4) 0.8319(4) 0.0474(16) Uani 1 1 d . . .
H3A H 1.0012 0.8818 0.8820 0.057 Uiso 1 1 calc R . .
H3B H 1.0018 0.8047 0.8075 0.057 Uiso 1 1 calc R . .
C4 C 0.9295(4) 0.8888(4) 0.7818(4) 0.0494(16) Uani 1 1 d . . .
H4A H 0.9334 0.8553 0.7281 0.059 Uiso 1 1 calc R . .
H4B H 0.9909 0.9368 0.7988 0.059 Uiso 1 1 calc R . .
C5 C 0.8108(4) 0.9131(3) 0.7836(3) 0.0295(11) Uani 1 1 d . . .
H5 H 0.7618 0.9006 0.7355 0.035 Uiso 1 1 calc R . .
C6 C 0.7676(4) 0.9518(3) 0.8491(3) 0.0315(11) Uani 1 1 d . . .
H6 H 0.6902 0.9615 0.8428 0.038 Uiso 1 1 calc R . .
C7 C 0.8356(6) 0.9797(4) 0.9296(3) 0.0578(19) Uani 1 1 d . . .
H7A H 0.8102 1.0280 0.9626 0.069 Uiso 1 1 calc R . .
H7B H 0.9196 0.9941 0.9292 0.069 Uiso 1 1 calc R . .
C8 C 0.8205(5) 0.9188(4) 0.9644(3) 0.0513(17) Uani 1 1 d . . .
H8A H 0.8948 0.9238 0.9982 0.062 Uiso 1 1 calc R . .
H8B H 0.7598 0.9298 0.9967 0.062 Uiso 1 1 calc R . .
C9 C 0.4899(5) 0.9946(3) 0.7685(3) 0.0375(13) Uani 1 1 d . . .
H9 H 0.5655 0.9820 0.7748 0.045 Uiso 1 1 calc R . .
C10 C 0.4161(4) 0.9541(3) 0.6983(3) 0.0366(13) Uani 1 1 d . . .
H10 H 0.4470 0.9171 0.6594 0.044 Uiso 1 1 calc R . .
C11 C 0.2923(5) 0.9622(6) 0.6767(5) 0.092(3) Uani 1 1 d . . .
H11A H 0.2927 1.0167 0.6794 0.111 Uiso 1 1 calc R . .
H11B H 0.2622 0.9256 0.6225 0.111 Uiso 1 1 calc R . .
C12 C 0.2106(4) 0.9463(4) 0.7242(3) 0.0397(13) Uani 1 1 d . . .
H12A H 0.1368 0.9134 0.6898 0.048 Uiso 1 1 calc R . .
H12B H 0.1923 0.9972 0.7576 0.048 Uiso 1 1 calc R . .
C13 C 0.2546(4) 0.9051(3) 0.7742(3) 0.0251(10) Uani 1 1 d . . .
H13 H 0.2265 0.8498 0.7567 0.030 Uiso 1 1 calc R . .
C14 C 0.3324(4) 0.9409(3) 0.8434(3) 0.0285(11) Uani 1 1 d . . .
H14 H 0.3527 0.9083 0.8698 0.034 Uiso 1 1 calc R . .
C15 C 0.3881(5) 1.0282(3) 0.8807(3) 0.0446(15) Uani 1 1 d . . .
H15A H 0.3252 1.0594 0.8924 0.053 Uiso 1 1 calc R . .
H15B H 0.4385 1.0381 0.9303 0.053 Uiso 1 1 calc R . .
C16 C 0.4577(8) 1.0570(4) 0.8350(4) 0.087(3) Uani 1 1 d . . .
H16A H 0.5305 1.0917 0.8692 0.105 Uiso 1 1 calc R . .
H16B H 0.4137 1.0900 0.8154 0.105 Uiso 1 1 calc R . .
C17 C 0.2641(4) 0.6178(3) 0.5347(3) 0.0310(12) Uani 1 1 d . . .
H17 H 0.3393 0.6378 0.5287 0.037 Uiso 1 1 calc R . .
C18 C 0.2577(4) 0.5657(3) 0.5718(3) 0.0325(12) Uani 1 1 d . . .
H18 H 0.3289 0.5545 0.5912 0.039 Uiso 1 1 calc R . .
C19 C 0.1443(4) 0.5256(3) 0.5833(3) 0.0431(15) Uani 1 1 d . . .
H19A H 0.0800 0.5208 0.5420 0.052 Uiso 1 1 calc R . .
H19B H 0.1517 0.4715 0.5791 0.052 Uiso 1 1 calc R . .
C20 C 0.1137(4) 0.5708(3) 0.6606(3) 0.0427(15) Uani 1 1 d . . .
H20A H 0.0279 0.5600 0.6566 0.051 Uiso 1 1 calc R . .
H20B H 0.1492 0.5518 0.6989 0.051 Uiso 1 1 calc R . .
C21 C 0.1560(4) 0.6584(3) 0.6880(3) 0.0307(11) Uani 1 1 d . . .
H21 H 0.1947 0.6857 0.7400 0.037 Uiso 1 1 calc R . .
C22 C 0.1429(3) 0.7029(3) 0.6435(3) 0.0244(10) Uani 1 1 d . . .
H22 H 0.1772 0.7575 0.6663 0.029 Uiso 1 1 calc R . .
C23 C 0.0776(4) 0.6699(3) 0.5608(3) 0.0321(11) Uani 1 1 d . . .
H23A H 0.0382 0.7107 0.5516 0.039 Uiso 1 1 calc R . .
H23B H 0.0168 0.6237 0.5522 0.039 Uiso 1 1 calc R . .
C24 C 0.1609(4) 0.6446(3) 0.5036(3) 0.0341(12) Uani 1 1 d . . .
H24A H 0.1172 0.6010 0.4557 0.041 Uiso 1 1 calc R . .
H24B H 0.1895 0.6898 0.4903 0.041 Uiso 1 1 calc R . .
C25 C 0.5580(4) 0.5198(3) 0.6051(2) 0.0220(9) Uani 1 1 d . . .
H25 H 0.4858 0.5314 0.5879 0.026 Uiso 1 1 calc R . .
C26 C 0.6598(4) 0.5685(3) 0.6078(2) 0.0211(9) Uani 1 1 d . . .
H26 H 0.6513 0.6083 0.5884 0.025 Uiso 1 1 calc R . .
C27 C 0.7840(4) 0.5645(3) 0.6385(3) 0.0270(10) Uani 1 1 d . . .
H27A H 0.8368 0.6141 0.6467 0.032 Uiso 1 1 calc R . .
H27B H 0.8099 0.5203 0.5998 0.032 Uiso 1 1 calc R . .
C28 C 0.7936(4) 0.5526(3) 0.7141(3) 0.0316(11) Uani 1 1 d . . .
H28A H 0.7782 0.4952 0.7027 0.038 Uiso 1 1 calc R . .
H28B H 0.8742 0.5749 0.7436 0.038 Uiso 1 1 calc R . .
C29 C 0.7085(4) 0.5917(3) 0.7626(2) 0.0229(9) Uani 1 1 d . . .
H29 H 0.7341 0.6454 0.7971 0.027 Uiso 1 1 calc R . .
C30 C 0.5962(4) 0.5559(3) 0.7610(3) 0.0233(10) Uani 1 1 d . . .
H30 H 0.5524 0.5875 0.7950 0.028 Uiso 1 1 calc R . .
C31 C 0.5369(4) 0.4723(3) 0.7111(3) 0.0310(11) Uani 1 1 d . . .
H31A H 0.4523 0.4665 0.7126 0.037 Uiso 1 1 calc R . .
H31B H 0.5691 0.4358 0.7317 0.037 Uiso 1 1 calc R . .
C32 C 0.5536(4) 0.4495(3) 0.6276(3) 0.0315(11) Uani 1 1 d . . .
H32A H 0.6272 0.4290 0.6213 0.038 Uiso 1 1 calc R . .
H32B H 0.4882 0.4070 0.5931 0.038 Uiso 1 1 calc R . .
C33 C 0.3728(3) 0.6501(3) 0.8263(2) 0.0203(9) Uani 1 1 d . . .
H33A H 0.2956 0.6581 0.8387 0.030 Uiso 1 1 calc R . .
H33B H 0.4166 0.6360 0.8652 0.030 Uiso 1 1 calc R . .
H33C H 0.3636 0.6072 0.7756 0.030 Uiso 1 1 calc R . .
C34 C 0.4823(4) 0.8224(3) 0.9245(2) 0.0249(10) Uani 1 1 d . . .
H34A H 0.5252 0.8714 0.9245 0.037 Uiso 1 1 calc R . .
H34B H 0.5288 0.8056 0.9600 0.037 Uiso 1 1 calc R . .
H34C H 0.4076 0.8316 0.9408 0.037 Uiso 1 1 calc R . .
C35 C 0.7016(4) 0.7561(3) 0.6077(3) 0.0335(12) Uani 1 1 d . . .
H35A H 0.7389 0.8067 0.6079 0.050 Uiso 1 1 calc R . .
H35B H 0.6941 0.7144 0.5565 0.050 Uiso 1 1 calc R . .
H35C H 0.7496 0.7430 0.6456 0.050 Uiso 1 1 calc R . .
C36 C 0.4662(5) 0.7825(3) 0.5546(3) 0.0392(13) Uani 1 1 d . . .
H36A H 0.3884 0.7896 0.5664 0.059 Uiso 1 1 calc R . .
H36B H 0.4584 0.7372 0.5057 0.059 Uiso 1 1 calc R . .
H36C H 0.5056 0.8304 0.5505 0.059 Uiso 1 1 calc R . .
C37 C 0.7473(4) 1.2254(3) 0.9238(2) 0.0251(10) Uani 1 1 d . . .
H37 H 0.7181 1.2073 0.8702 0.030 Uiso 1 1 calc R . .
C38 C 0.8380(4) 1.1938(3) 0.9462(3) 0.0305(11) Uani 1 1 d . . .
H38 H 0.8639 1.1537 0.9071 0.037 Uiso 1 1 calc R . .
C39 C 0.8995(5) 1.2179(4) 1.0278(3) 0.0487(16) Uani 1 1 d . . .
H39A H 0.9705 1.1942 1.0276 0.058 Uiso 1 1 calc R . .
H39B H 0.8475 1.1968 1.0556 0.058 Uiso 1 1 calc R . .
C40 C 0.9340(5) 1.3066(4) 1.0699(3) 0.0459(15) Uani 1 1 d . . .
H40A H 1.0054 1.3191 1.1091 0.055 Uiso 1 1 calc R . .
H40B H 0.8708 1.3269 1.0970 0.055 Uiso 1 1 calc R . .
C41 C 0.9571(4) 1.3488(3) 1.0160(3) 0.0341(12) Uani 1 1 d . . .
H41 H 1.0337 1.3553 1.0050 0.041 Uiso 1 1 calc R . .
C42 C 0.8726(4) 1.3780(3) 0.9823(3) 0.0292(11) Uani 1 1 d . . .
H42 H 0.8956 1.4046 0.9507 0.035 Uiso 1 1 calc R . .
C43 C 0.7456(4) 1.3705(3) 0.9924(3) 0.0349(12) Uani 1 1 d . . .
H43A H 0.7413 1.4052 1.0456 0.042 Uiso 1 1 calc R . .
H43B H 0.7005 1.3888 0.9569 0.042 Uiso 1 1 calc R . .
C44 C 0.6905(4) 1.2862(3) 0.9770(3) 0.0337(12) Uani 1 1 d . . .
H44A H 0.6956 1.2796 1.0265 0.040 Uiso 1 1 calc R . .
H44B H 0.6066 1.2768 0.9544 0.040 Uiso 1 1 calc R . .
C45 C 1.3031(4) 1.2774(3) 0.9211(3) 0.0352(12) Uani 1 1 d . . .
H45 H 1.2498 1.2291 0.9070 0.042 Uiso 1 1 calc R . .
C46 C 1.3447(4) 1.2937(3) 0.8619(3) 0.0376(13) Uani 1 1 d . . .
H46 H 1.3180 1.2562 0.8105 0.045 Uiso 1 1 calc R . .
C47 C 1.4309(5) 1.3687(4) 0.8754(5) 0.071(2) Uani 1 1 d . . .
H47A H 1.4895 1.3811 0.9223 0.086 Uiso 1 1 calc R . .
H47B H 1.4729 1.3579 0.8317 0.086 Uiso 1 1 calc R . .
C48 C 1.3787(5) 1.4376(4) 0.8841(4) 0.0578(18) Uani 1 1 d . . .
H48A H 1.3749 1.4461 0.8355 0.069 Uiso 1 1 calc R . .
H48B H 1.4309 1.4844 0.9250 0.069 Uiso 1 1 calc R . .
C49 C 1.2589(5) 1.4335(3) 0.9034(3) 0.0366(12) Uani 1 1 d . . .
H49 H 1.1987 1.4400 0.8692 0.044 Uiso 1 1 calc R . .
C50 C 1.2270(4) 1.4212(3) 0.9663(3) 0.0311(11) Uani 1 1 d . . .
H50 H 1.1473 1.4196 0.9714 0.037 Uiso 1 1 calc R . .
C51 C 1.3092(5) 1.4102(4) 1.0272(3) 0.0470(15) Uani 1 1 d . . .
H51A H 1.3835 1.4482 1.0399 0.056 Uiso 1 1 calc R . .
H51B H 1.2748 1.4233 1.0743 0.056 Uiso 1 1 calc R . .
C52 C 1.3356(7) 1.3302(4) 1.0057(4) 0.072(2) Uani 1 1 d . . .
H52A H 1.2943 1.3038 1.0346 0.087 Uiso 1 1 calc R . .
H52B H 1.4205 1.3349 1.0224 0.087 Uiso 1 1 calc R . .
C53 C 1.2505(4) 1.2359(3) 0.6584(3) 0.0324(12) Uani 1 1 d . . .
H53 H 1.2711 1.2634 0.7126 0.039 Uiso 1 1 calc R . .
C54 C 1.1931(5) 1.1587(3) 0.6299(3) 0.0469(16) Uani 1 1 d . . .
H54 H 1.1785 1.1357 0.6658 0.056 Uiso 1 1 calc R . .
C55 C 1.1519(7) 1.1084(4) 0.5468(4) 0.078(3) Uani 1 1 d . . .
H55A H 1.1018 1.0588 0.5415 0.093 Uiso 1 1 calc R . .
H55B H 1.2204 1.0942 0.5227 0.093 Uiso 1 1 calc R . .
C56 C 1.0827(6) 1.1496(4) 0.5037(3) 0.070(3) Uani 1 1 d . . .
H56A H 1.1363 1.1756 0.4802 0.084 Uiso 1 1 calc R . .
H56B H 1.0224 1.1094 0.4617 0.084 Uiso 1 1 calc R . .
C57 C 1.0241(5) 1.2109(4) 0.5567(3) 0.0479(17) Uani 1 1 d . . .
H57 H 0.9477 1.1932 0.5628 0.057 Uiso 1 1 calc R . .
C58 C 1.0719(4) 1.2900(3) 0.5969(3) 0.0326(12) Uani 1 1 d . . .
H58 H 1.0248 1.3228 0.6267 0.039 Uiso 1 1 calc R . .
C59 C 1.1943(4) 1.3285(3) 0.5972(3) 0.0347(12) Uani 1 1 d . . .
H59A H 1.1959 1.3349 0.5479 0.042 Uiso 1 1 calc R . .
H59B H 1.2148 1.3818 0.6393 0.042 Uiso 1 1 calc R . .
C60 C 1.2832(4) 1.2800(3) 0.6079(3) 0.0342(12) Uani 1 1 d . . .
H60A H 1.3604 1.3151 0.6318 0.041 Uiso 1 1 calc R . .
H60B H 1.2901 1.2412 0.5570 0.041 Uiso 1 1 calc R . .
C61 C 0.6872(4) 1.0708(3) 0.6697(3) 0.0368(13) Uani 1 1 d . . .
H61 H 0.7532 1.0610 0.6966 0.044 Uiso 1 1 calc R . .
C62 C 0.6290(4) 1.1264(3) 0.7119(3) 0.0341(12) Uani 1 1 d . . .
H62 H 0.6585 1.1529 0.7655 0.041 Uiso 1 1 calc R . .
C63 C 0.5216(4) 1.1486(4) 0.6795(4) 0.0505(16) Uani 1 1 d . . .
H63A H 0.4724 1.1005 0.6384 0.061 Uiso 1 1 calc R . .
H63B H 0.4757 1.1686 0.7207 0.061 Uiso 1 1 calc R . .
C64 C 0.5475(5) 1.2096(5) 0.6475(4) 0.061(2) Uani 1 1 d . . .
H64A H 0.5376 1.2612 0.6850 0.073 Uiso 1 1 calc R . .
H64B H 0.4895 1.1959 0.6000 0.073 Uiso 1 1 calc R . .
C65 C 0.6678(4) 1.2185(3) 0.6290(3) 0.0353(13) Uani 1 1 d . . .
H65 H 0.7150 1.2699 0.6518 0.042 Uiso 1 1 calc R . .
C66 C 0.7158(4) 1.1587(4) 0.5818(3) 0.0390(14) Uani 1 1 d . . .
H66 H 0.7935 1.1710 0.5746 0.047 Uiso 1 1 calc R . .
C67 C 0.6501(6) 1.0743(4) 0.5409(4) 0.067(2) Uani 1 1 d . . .
H67A H 0.5669 1.0753 0.5251 0.080 Uiso 1 1 calc R . .
H67B H 0.6812 1.0490 0.4935 0.080 Uiso 1 1 calc R . .
C68 C 0.6563(5) 1.0248(4) 0.5861(4) 0.061(2) Uani 1 1 d . . .
H68A H 0.5796 0.9895 0.5743 0.074 Uiso 1 1 calc R . .
H68B H 0.7151 0.9910 0.5701 0.074 Uiso 1 1 calc R . .
C69 C 1.0290(4) 1.4377(3) 0.7647(3) 0.0335(12) Uani 1 1 d . . .
H69A H 1.0412 1.4867 0.8109 0.050 Uiso 1 1 calc R . .
H69B H 0.9867 1.4453 0.7210 0.050 Uiso 1 1 calc R . .
H69C H 1.1048 1.4244 0.7538 0.050 Uiso 1 1 calc R . .
C70 C 0.7974(4) 1.3853(3) 0.7993(3) 0.0324(12) Uani 1 1 d . . .
H70A H 0.7488 1.3442 0.8091 0.049 Uiso 1 1 calc R . .
H70B H 0.7576 1.3917 0.7542 0.049 Uiso 1 1 calc R . .
H70C H 0.8106 1.4355 0.8442 0.049 Uiso 1 1 calc R . .
C71 C 0.9762(4) 1.0518(3) 0.6878(3) 0.0252(10) Uani 1 1 d . . .
H71A H 0.9402 1.0642 0.6455 0.038 Uiso 1 1 calc R . .
H71B H 0.9231 1.0095 0.6930 0.038 Uiso 1 1 calc R . .
H71C H 1.0500 1.0344 0.6771 0.038 Uiso 1 1 calc R . .
C72 C 1.0594(4) 1.1151(3) 0.8608(3) 0.0272(10) Uani 1 1 d . . .
H72A H 1.1308 1.0936 0.8520 0.041 Uiso 1 1 calc R . .
H72B H 0.9995 1.0752 0.8643 0.041 Uiso 1 1 calc R . .
H72C H 1.0762 1.1623 0.9088 0.041 Uiso 1 1 calc R . .

loop_
_atom_site_aniso_label
_atom_site_aniso_U_11
_atom_site_aniso_U_22
_atom_site_aniso_U_33
_atom_site_aniso_U_23
_atom_site_aniso_U_13
_atom_site_aniso_U_12
Rh1 0.01554(15) 0.02332(19) 0.01764(17) 0.01214(14) 0.00017(12) -0.00180(13)
Rh2 0.01733(15) 0.01955(18) 0.01991(17) 0.00922(14) 0.00573(13) 0.00434(14)
Rh3 0.01568(15) 0.01893(18) 0.01632(16) 0.00705(14) -0.00095(12) 0.00169(13)
Rh4 0.01749(15) 0.01942(18) 0.01339(16) 0.00790(13) 0.00252(12) 0.00466(13)
Rh5 0.02053(16) 0.01788(18) 0.01653(17) 0.00839(14) 0.00504(13) 0.00535(14)
Rh6 0.01717(15) 0.01941(19) 0.02084(18) 0.00808(14) -0.00231(13) 0.00133(14)
Rh7 0.01704(15) 0.02219(19) 0.01911(17) 0.01023(14) 0.00513(13) 0.00507(14)
Rh8 0.01599(15) 0.0252(2) 0.01812(17) 0.01286(15) 0.00095(12) 0.00350(14)
Si1 0.0166(5) 0.0179(6) 0.0115(5) 0.0057(5) 0.0027(4) -0.0007(5)
Si2 0.0253(6) 0.0224(7) 0.0152(6) 0.0107(5) 0.0050(5) 0.0047(5)
Si3 0.0204(6) 0.0214(7) 0.0253(6) 0.0143(5) 0.0069(5) 0.0086(5)
Si4 0.0206(5) 0.0172(6) 0.0163(6) 0.0088(5) 0.0024(4) 0.0067(5)
O1 0.0162(13) 0.0185(16) 0.0142(14) 0.0070(12) 0.0016(11) 0.0004(12)
O2 0.0168(13) 0.0196(16) 0.0139(14) 0.0073(12) 0.0010(11) 0.0003(12)
O3 0.0164(13) 0.0181(16) 0.0184(15) 0.0113(12) 0.0041(11) 0.0040(12)
O4 0.0186(14) 0.0202(16) 0.0164(14) 0.0112(12) 0.0036(11) 0.0065(12)
O5 0.0188(14) 0.0170(16) 0.0210(15) 0.0081(13) 0.0072(12) 0.0047(12)
O6 0.0178(14) 0.0187(16) 0.0192(15) 0.0094(12) 0.0015(11) 0.0054(12)
O7 0.0159(13) 0.0255(18) 0.0237(16) 0.0146(14) 0.0047(12) 0.0058(13)
O8 0.0183(14) 0.0205(16) 0.0136(14) 0.0073(12) 0.0009(11) 0.0045(12)
C1 0.026(2) 0.044(3) 0.034(3) 0.029(3) -0.013(2) -0.015(2)
C2 0.019(2) 0.041(3) 0.043(3) 0.027(3) -0.007(2) 0.001(2)
C3 0.024(2) 0.073(5) 0.066(4) 0.051(4) 0.008(3) 0.008(3)
C4 0.024(3) 0.060(4) 0.080(5) 0.047(4) 0.010(3) 0.001(3)
C5 0.023(2) 0.034(3) 0.036(3) 0.022(2) 0.003(2) -0.003(2)
C6 0.032(3) 0.028(3) 0.029(3) 0.012(2) -0.002(2) -0.007(2)
C7 0.075(4) 0.048(4) 0.032(3) 0.014(3) -0.014(3) -0.024(3)
C8 0.059(4) 0.061(4) 0.024(3) 0.022(3) -0.012(3) -0.018(3)
C9 0.045(3) 0.021(3) 0.053(3) 0.016(2) 0.025(3) 0.010(2)
C10 0.032(3) 0.040(3) 0.062(4) 0.042(3) 0.015(3) 0.013(2)
C11 0.039(4) 0.157(9) 0.163(8) 0.144(8) 0.034(4) 0.042(5)
C12 0.035(3) 0.048(4) 0.038(3) 0.013(3) 0.010(2) 0.022(3)
C13 0.022(2) 0.023(3) 0.031(3) 0.007(2) 0.0114(19) 0.0088(19)
C14 0.031(2) 0.031(3) 0.025(2) 0.009(2) 0.015(2) 0.012(2)
C15 0.040(3) 0.037(3) 0.038(3) -0.005(3) 0.007(2) 0.000(3)
C16 0.138(7) 0.024(4) 0.100(6) 0.007(4) 0.085(6) 0.003(4)
C17 0.026(2) 0.031(3) 0.021(2) -0.005(2) -0.0048(19) 0.008(2)
C18 0.024(2) 0.022(3) 0.035(3) -0.001(2) -0.017(2) 0.005(2)
C19 0.030(3) 0.022(3) 0.067(4) 0.020(3) -0.025(3) -0.006(2)
C20 0.017(2) 0.050(4) 0.063(4) 0.036(3) -0.013(2) -0.011(2)
C21 0.013(2) 0.042(3) 0.039(3) 0.021(2) -0.0009(19) 0.002(2)
C22 0.0136(19) 0.025(3) 0.031(3) 0.011(2) -0.0027(17) -0.0011(18)
C23 0.030(2) 0.032(3) 0.030(3) 0.011(2) -0.008(2) 0.008(2)
C24 0.039(3) 0.032(3) 0.020(2) 0.002(2) -0.008(2) 0.006(2)
C25 0.026(2) 0.024(3) 0.017(2) 0.0066(18) 0.0050(17) 0.0110(19)
C26 0.025(2) 0.023(2) 0.019(2) 0.0099(18) 0.0056(17) 0.0108(19)
C27 0.024(2) 0.029(3) 0.028(3) 0.009(2) 0.0080(19) 0.009(2)
C28 0.026(2) 0.039(3) 0.038(3) 0.022(2) 0.006(2) 0.012(2)
C29 0.027(2) 0.024(3) 0.020(2) 0.0112(19) 0.0007(18) 0.0084(19)
C30 0.030(2) 0.030(3) 0.025(2) 0.022(2) 0.0115(19) 0.016(2)
C31 0.033(3) 0.025(3) 0.039(3) 0.015(2) 0.010(2) 0.007(2)
C32 0.033(3) 0.026(3) 0.036(3) 0.011(2) 0.014(2) 0.005(2)
C33 0.0169(19) 0.028(3) 0.017(2) 0.0110(19) 0.0041(16) 0.0004(18)
C34 0.029(2) 0.028(3) 0.016(2) 0.0080(19) 0.0026(18) 0.004(2)
C35 0.039(3) 0.031(3) 0.033(3) 0.011(2) 0.019(2) 0.003(2)
C36 0.060(3) 0.033(3) 0.024(3) 0.017(2) -0.005(2) 0.002(3)
C37 0.033(2) 0.025(3) 0.018(2) 0.0104(19) 0.0105(18) -0.006(2)
C38 0.048(3) 0.029(3) 0.028(3) 0.020(2) 0.022(2) 0.013(2)
C39 0.054(4) 0.069(5) 0.048(4) 0.044(3) 0.022(3) 0.022(3)
C40 0.052(3) 0.072(5) 0.021(3) 0.020(3) 0.012(2) 0.023(3)
C41 0.028(2) 0.041(3) 0.022(3) 0.001(2) 0.005(2) 0.003(2)
C42 0.039(3) 0.018(2) 0.028(3) 0.003(2) 0.017(2) 0.006(2)
C43 0.036(3) 0.030(3) 0.042(3) 0.011(2) 0.020(2) 0.018(2)
C44 0.027(2) 0.043(3) 0.036(3) 0.020(3) 0.012(2) 0.007(2)
C45 0.033(3) 0.036(3) 0.031(3) 0.013(2) -0.013(2) 0.005(2)
C46 0.018(2) 0.047(4) 0.047(3) 0.018(3) -0.001(2) 0.009(2)
C47 0.020(3) 0.082(6) 0.127(7) 0.064(5) 0.006(3) 0.002(3)
C48 0.055(4) 0.044(4) 0.062(4) 0.009(3) 0.024(3) -0.009(3)
C49 0.040(3) 0.028(3) 0.032(3) 0.008(2) -0.003(2) -0.008(2)
C50 0.030(2) 0.025(3) 0.025(3) 0.002(2) -0.007(2) -0.001(2)
C51 0.048(3) 0.049(4) 0.035(3) 0.011(3) -0.010(3) 0.007(3)
C52 0.108(6) 0.053(5) 0.045(4) 0.014(3) -0.029(4) 0.033(4)
C53 0.025(2) 0.048(3) 0.047(3) 0.036(3) 0.019(2) 0.021(2)
C54 0.067(4) 0.043(4) 0.062(4) 0.035(3) 0.050(3) 0.035(3)
C55 0.130(7) 0.040(4) 0.071(5) 0.014(4) 0.074(5) 0.016(4)
C56 0.077(5) 0.074(5) 0.026(3) -0.010(3) 0.026(3) -0.033(4)
C57 0.031(3) 0.086(5) 0.022(3) 0.023(3) 0.004(2) -0.009(3)
C58 0.035(3) 0.054(4) 0.030(3) 0.030(3) 0.016(2) 0.027(3)
C59 0.042(3) 0.041(3) 0.036(3) 0.026(3) 0.020(2) 0.016(3)
C60 0.026(2) 0.046(3) 0.043(3) 0.028(3) 0.014(2) 0.009(2)
C61 0.020(2) 0.034(3) 0.059(4) 0.027(3) -0.002(2) -0.004(2)
C62 0.023(2) 0.051(4) 0.026(3) 0.017(2) 0.0006(19) -0.005(2)
C63 0.026(3) 0.055(4) 0.074(4) 0.027(4) 0.019(3) 0.007(3)
C64 0.031(3) 0.112(6) 0.060(4) 0.051(4) 0.010(3) 0.032(4)
C65 0.025(2) 0.051(4) 0.036(3) 0.030(3) -0.007(2) 0.003(2)
C66 0.025(2) 0.068(4) 0.024(3) 0.023(3) -0.005(2) 0.001(3)
C67 0.074(5) 0.069(5) 0.034(4) 0.005(3) -0.025(3) 0.014(4)
C68 0.045(3) 0.054(4) 0.056(4) -0.007(3) 0.017(3) -0.012(3)
C69 0.035(3) 0.035(3) 0.043(3) 0.026(3) 0.010(2) 0.010(2)
C70 0.026(2) 0.040(3) 0.044(3) 0.025(3) 0.016(2) 0.016(2)
C71 0.031(2) 0.019(2) 0.028(2) 0.010(2) 0.0078(19) 0.008(2)
C72 0.036(3) 0.029(3) 0.024(2) 0.015(2) 0.007(2) 0.016(2)

loop_
_atom_type_symbol
_atom_type_description
_atom_type_scat_dispersion_real
_atom_type_scat_dispersion_imag
_atom_type_scat_source
C C 0.0033 0.0016 'International Tables Vol C Tables 4.2.6.8 and 6.1.1.4'
H H 0.0000 0.0000 'International Tables Vol C Tables 4.2.6.8 and 6.1.1.4'
Rh Rh -1.1178 0.9187 'International Tables Vol C Tables 4.2.6.8 and 6.1.1.4'
Si Si 0.0817 0.0704 'International Tables Vol C Tables 4.2.6.8 and 6.1.1.4'
O O 0.0106 0.0060 'International Tables Vol C Tables 4.2.6.8 and 6.1.1.4'

loop_
_geom_angle_atom_site_label_1
_geom_angle_atom_site_label_2
_geom_angle_atom_site_label_3
_geom_angle
_geom_angle_site_symmetry_1
_geom_angle_site_symmetry_3
_geom_angle_publ_flag
C1 Rh1 C2 38.6(2) . . ?
C1 Rh1 C6 81.75(19) . . ?
C2 Rh1 C6 91.1(2) . . ?
C1 Rh1 C5 97.65(18) . . ?
C2 Rh1 C5 82.33(19) . . ?
C6 Rh1 C5 38.21(18) . . ?
C1 Rh1 O3 167.27(17) . . ?
C2 Rh1 O3 154.13(16) . . ?
C6 Rh1 O3 94.72(16) . . ?
C5 Rh1 O3 86.74(15) . . ?
C1 Rh1 O1 87.21(15) . . ?
C2 Rh1 O1 93.93(16) . . ?
C6 Rh1 O1 155.33(15) . . ?
C5 Rh1 O1 166.42(16) . . ?
O3 Rh1 O1 91.24(10) . . ?
O3 Rh2 O2 88.70(11) . . ?
O3 Rh2 C10 92.80(16) . . ?
O2 Rh2 C10 152.51(18) . . ?
O3 Rh2 C14 154.53(15) . . ?
O2 Rh2 C14 94.28(16) . . ?
C10 Rh2 C14 96.0(2) . . ?
O3 Rh2 C13 167.22(15) . . ?
O2 Rh2 C13 90.07(15) . . ?
C10 Rh2 C13 82.50(19) . . ?
C14 Rh2 C13 38.24(17) . . ?
O3 Rh2 C9 90.59(16) . . ?
O2 Rh2 C9 169.28(18) . . ?
C10 Rh2 C9 38.2(2) . . ?
C14 Rh2 C9 81.85(19) . . ?
C13 Rh2 C9 92.9(2) . . ?
C18 Rh3 C21 82.3(2) . . ?
C18 Rh3 C17 38.60(19) . . ?
C21 Rh3 C17 98.83(19) . . ?
C18 Rh3 O2 156.05(17) . . ?
C21 Rh3 O2 86.90(16) . . ?
C17 Rh3 O2 165.34(17) . . ?
C18 Rh3 C22 89.88(18) . . ?
C21 Rh3 C22 38.45(17) . . ?
C17 Rh3 C22 81.80(18) . . ?
O2 Rh3 C22 94.82(14) . . ?
C18 Rh3 O4 92.80(15) . . ?
C21 Rh3 O4 163.14(16) . . ?
C17 Rh3 O4 86.88(15) . . ?
O2 Rh3 O4 91.46(10) . . ?
C22 Rh3 O4 158.23(14) . . ?
O1 Rh4 O4 88.60(11) . . ?
O1 Rh4 C26 152.22(14) . . ?
O4 Rh4 C26 91.64(14) . . ?
O1 Rh4 C30 92.88(15) . . ?
O4 Rh4 C30 154.15(14) . . ?
C26 Rh4 C30 98.75(17) . . ?
O1 Rh4 C29 91.12(15) . . ?
O4 Rh4 C29 167.39(14) . . ?
C26 Rh4 C29 82.77(17) . . ?
C30 Rh4 C29 38.45(16) . . ?
O1 Rh4 C25 169.39(14) . . ?
O4 Rh4 C25 92.62(14) . . ?
C26 Rh4 C25 38.32(16) . . ?
C30 Rh4 C25 81.47(18) . . ?
C29 Rh4 C25 89.97(17) . . ?
C42 Rh5 C37 82.12(18) . . ?
C42 Rh5 O8 161.95(16) . . ?
C37 Rh5 O8 92.55(14) . . ?
C42 Rh5 C38 98.15(19) . . ?
C37 Rh5 C38 38.07(18) . . ?
O8 Rh5 C38 87.82(16) . . ?
C42 Rh5 C41 38.45(19) . . ?
C37 Rh5 C41 90.03(18) . . ?
O8 Rh5 C41 159.42(17) . . ?
C38 Rh5 C41 81.7(2) . . ?
C42 Rh5 O5 88.21(15) . . ?
C37 Rh5 O5 157.01(16) . . ?
O8 Rh5 O5 90.26(11) . . ?
C38 Rh5 O5 164.92(16) . . ?
C41 Rh5 O5 95.30(17) . . ?
C49 Rh6 O6 148.32(16) . . ?
C49 Rh6 O5 93.43(18) . . ?
O6 Rh6 O5 89.37(11) . . ?
C49 Rh6 C45 96.7(2) . . ?
O6 Rh6 C45 96.65(16) . . ?
O5 Rh6 C45 149.68(17) . . ?
C49 Rh6 C46 82.5(2) . . ?
O6 Rh6 C46 90.21(17) . . ?
O5 Rh6 C46 171.57(17) . . ?
C45 Rh6 C46 38.7(2) . . ?
C49 Rh6 C50 38.43(19) . . ?
O6 Rh6 C50 173.05(16) . . ?
O5 Rh6 C50 88.16(16) . . ?
C45 Rh6 C50 82.3(2) . . ?
C46 Rh6 C50 93.2(2) . . ?
C54 Rh7 C58 98.6(2) . . ?
C54 Rh7 C57 82.2(2) . . ?
C58 Rh7 C57 38.3(2) . . ?
C54 Rh7 C53 38.1(2) . . ?
C58 Rh7 C53 81.69(18) . . ?
C57 Rh7 C53 89.5(2) . . ?
C54 Rh7 O7 162.61(19) . . ?
C58 Rh7 O7 88.10(15) . . ?
C57 Rh7 O7 93.68(18) . . ?
C53 Rh7 O7 159.19(17) . . ?
C54 Rh7 O6 86.79(17) . . ?
C58 Rh7 O6 163.32(18) . . ?
C57 Rh7 O6 158.2(2) . . ?
C53 Rh7 O6 93.38(15) . . ?
O7 Rh7 O6 91.26(11) . . ?
C61 Rh8 O8 89.83(16) . . ?
C61 Rh8 C66 81.8(2) . . ?
O8 Rh8 C66 160.08(18) . . ?
C61 Rh8 C65 96.3(2) . . ?
O8 Rh8 C65 161.69(17) . . ?
C66 Rh8 C65 38.2(2) . . ?
C61 Rh8 O7 161.06(17) . . ?
O8 Rh8 O7 88.64(11) . . ?
C66 Rh8 O7 93.50(17) . . ?
C65 Rh8 O7 91.02(16) . . ?
C61 Rh8 C62 38.0(2) . . ?
O8 Rh8 C62 92.99(15) . . ?
C66 Rh8 C62 91.39(19) . . ?
C65 Rh8 C62 81.5(2) . . ?
O7 Rh8 C62 160.97(18) . . ?
O2 Si1 O1 112.20(14) . . ?
O2 Si1 C34 109.41(19) . . ?
O1 Si1 C34 108.65(18) . . ?
O2 Si1 C33 108.23(17) . . ?
O1 Si1 C33 109.32(18) . . ?
C34 Si1 C33 108.99(19) . . ?
O3 Si2 O4 111.57(15) . . ?
O3 Si2 C36 110.7(2) . . ?
O4 Si2 C36 109.3(2) . . ?
O3 Si2 C35 108.41(19) . . ?
O4 Si2 C35 110.4(2) . . ?
C36 Si2 C35 106.4(2) . . ?
O5 Si3 O7 111.65(16) . . ?
O5 Si3 C69 110.5(2) . . ?
O7 Si3 C69 109.6(2) . . ?
O5 Si3 C70 108.50(19) . . ?
O7 Si3 C70 110.0(2) . . ?
C69 Si3 C70 106.5(2) . . ?
O6 Si4 O8 111.93(16) . . ?
O6 Si4 C72 108.80(19) . . ?
O8 Si4 C72 109.04(18) . . ?
O6 Si4 C71 108.41(18) . . ?
O8 Si4 C71 109.63(18) . . ?
C72 Si4 C71 109.0(2) . . ?
Si1 O1 Rh4 118.68(15) . . ?
Si1 O1 Rh1 114.36(16) . . ?
Rh4 O1 Rh1 110.86(12) . . ?
Si1 O2 Rh2 121.30(15) . . ?
Si1 O2 Rh3 114.12(16) . . ?
Rh2 O2 Rh3 108.37(12) . . ?
Si2 O3 Rh2 120.95(15) . . ?
Si2 O3 Rh1 112.67(15) . . ?
Rh2 O3 Rh1 110.98(12) . . ?
Si2 O4 Rh4 119.73(15) . . ?
Si2 O4 Rh3 113.13(15) . . ?
Rh4 O4 Rh3 111.39(12) . . ?
Si3 O5 Rh6 122.83(15) . . ?
Si3 O5 Rh5 114.94(15) . . ?
Rh6 O5 Rh5 106.26(13) . . ?
Si4 O6 Rh6 121.63(15) . . ?
Si4 O6 Rh7 115.23(15) . . ?
Rh6 O6 Rh7 106.24(13) . . ?
Si3 O7 Rh8 115.28(15) . . ?
Si3 O7 Rh7 115.26(15) . . ?
Rh8 O7 Rh7 113.35(14) . . ?
Si4 O8 Rh8 115.51(14) . . ?
Si4 O8 Rh5 114.22(14) . . ?
Rh8 O8 Rh5 115.24(13) . . ?
C2 C1 C8 125.5(5) . . ?
C2 C1 Rh1 70.9(3) . . ?
C8 C1 Rh1 111.6(4) . . ?
C1 C2 C3 124.1(5) . . ?
C1 C2 Rh1 70.5(3) . . ?
C3 C2 Rh1 112.5(3) . . ?
C4 C3 C2 113.9(4) . . ?
C3 C4 C5 113.0(4) . . ?
C6 C5 C4 125.8(5) . . ?
C6 C5 Rh1 70.8(3) . . ?
C4 C5 Rh1 110.8(3) . . ?
C5 C6 C7 124.1(5) . . ?
C5 C6 Rh1 71.0(3) . . ?
C7 C6 Rh1 113.0(4) . . ?
C6 C7 C8 113.4(5) . . ?
C1 C8 C7 113.4(4) . . ?
C10 C9 C16 123.8(6) . . ?
C10 C9 Rh2 70.0(3) . . ?
C16 C9 Rh2 112.7(4) . . ?
C9 C10 C11 127.1(6) . . ?
C9 C10 Rh2 71.8(3) . . ?
C11 C10 Rh2 110.4(3) . . ?
C12 C11 C10 115.7(5) . . ?
C11 C12 C13 114.9(4) . . ?
C14 C13 C12 125.6(5) . . ?
C14 C13 Rh2 70.7(2) . . ?
C12 C13 Rh2 111.7(3) . . ?
C13 C14 C15 125.2(5) . . ?
C13 C14 Rh2 71.1(2) . . ?
C15 C14 Rh2 110.9(3) . . ?
C16 C15 C14 115.3(5) . . ?
C15 C16 C9 115.5(5) . . ?
C18 C17 C24 124.8(5) . . ?
C18 C17 Rh3 70.3(3) . . ?
C24 C17 Rh3 111.2(3) . . ?
C17 C18 C19 124.3(4) . . ?
C17 C18 Rh3 71.1(3) . . ?
C19 C18 Rh3 112.8(4) . . ?
C20 C19 C18 112.3(4) . . ?
C21 C20 C19 112.1(4) . . ?
C22 C21 C20 125.3(5) . . ?
C22 C21 Rh3 71.5(3) . . ?
C20 C21 Rh3 110.2(3) . . ?
C21 C22 C23 124.4(5) . . ?
C21 C22 Rh3 70.0(2) . . ?
C23 C22 Rh3 113.6(3) . . ?
C22 C23 C24 111.3(4) . . ?
C17 C24 C23 112.8(4) . . ?
C26 C25 C32 124.7(4) . . ?
C26 C25 Rh4 69.7(2) . . ?
C32 C25 Rh4 113.4(3) . . ?
C25 C26 C27 126.6(4) . . ?
C25 C26 Rh4 72.0(2) . . ?
C27 C26 Rh4 108.8(3) . . ?
C26 C27 C28 112.4(4) . . ?
C29 C28 C27 112.2(4) . . ?
C30 C29 C28 125.7(4) . . ?
C30 C29 Rh4 69.7(2) . . ?
C28 C29 Rh4 112.2(3) . . ?
C29 C30 C31 126.6(4) . . ?
C29 C30 Rh4 71.8(2) . . ?
C31 C30 Rh4 110.8(3) . . ?
C30 C31 C32 111.9(4) . . ?
C25 C32 C31 111.1(4) . . ?
C38 C37 C44 125.4(4) . . ?
C38 C37 Rh5 71.5(3) . . ?
C44 C37 Rh5 113.6(3) . . ?
C37 C38 C39 125.1(5) . . ?
C37 C38 Rh5 70.5(3) . . ?
C39 C38 Rh5 111.5(4) . . ?
C38 C39 C40 112.6(5) . . ?
C39 C40 C41 112.6(4) . . ?
C42 C41 C40 123.7(4) . . ?
C42 C41 Rh5 69.9(3) . . ?
C40 C41 Rh5 112.9(4) . . ?
C41 C42 C43 124.6(5) . . ?
C41 C42 Rh5 71.6(3) . . ?
C43 C42 Rh5 110.9(3) . . ?
C44 C43 C42 112.3(4) . . ?
C37 C44 C43 113.3(4) . . ?
C46 C45 C52 125.5(6) . . ?
C46 C45 Rh6 71.2(3) . . ?
C52 C45 Rh6 110.7(4) . . ?
C45 C46 C47 123.4(6) . . ?
C45 C46 Rh6 70.2(3) . . ?
C47 C46 Rh6 111.0(4) . . ?
C48 C47 C46 114.9(5) . . ?
C47 C48 C49 115.5(5) . . ?
C50 C49 C48 126.4(5) . . ?
C50 C49 Rh6 72.0(3) . . ?
C48 C49 Rh6 111.0(4) . . ?
C49 C50 C51 124.9(5) . . ?
C49 C50 Rh6 69.5(3) . . ?
C51 C50 Rh6 112.4(4) . . ?
C52 C51 C50 114.7(5) . . ?
C51 C52 C45 115.8(5) . . ?
C54 C53 C60 123.8(5) . . ?
C54 C53 Rh7 70.5(3) . . ?
C60 C53 Rh7 113.2(3) . . ?
C53 C54 C55 124.6(5) . . ?
C53 C54 Rh7 71.3(3) . . ?
C55 C54 Rh7 111.3(5) . . ?
C54 C55 C56 112.8(5) . . ?
C57 C56 C55 111.8(5) . . ?
C58 C57 C56 125.8(5) . . ?
C58 C57 Rh7 70.7(3) . . ?
C56 C57 Rh7 113.4(4) . . ?
C57 C58 C59 124.8(5) . . ?
C57 C58 Rh7 71.0(3) . . ?
C59 C58 Rh7 111.0(3) . . ?
C60 C59 C58 111.5(4) . . ?
C59 C60 C53 112.1(4) . . ?
C62 C61 C68 125.6(5) . . ?
C62 C61 Rh8 71.4(3) . . ?
C68 C61 Rh8 112.2(4) . . ?
C61 C62 C63 124.8(5) . . ?
C61 C62 Rh8 70.7(3) . . ?
C63 C62 Rh8 113.4(4) . . ?
C64 C63 C62 113.7(4) . . ?
C63 C64 C65 114.5(5) . . ?
C66 C65 C64 125.8(6) . . ?
C66 C65 Rh8 70.9(3) . . ?
C64 C65 Rh8 111.4(4) . . ?
C65 C66 C67 122.8(5) . . ?
C65 C66 Rh8 70.9(3) . . ?
C67 C66 Rh8 111.5(4) . . ?
C68 C67 C66 115.3(5) . . ?
C61 C68 C67 113.5(6) . . ?

loop_
_geom_bond_atom_site_label_1
_geom_bond_atom_site_label_2
_geom_bond_distance
_geom_bond_site_symmetry_2
_geom_bond_publ_flag
Rh1 C1 2.103(4) . ?
Rh1 C2 2.108(4) . ?
Rh1 C6 2.110(5) . ?
Rh1 C5 2.113(4) . ?
Rh1 O3 2.126(3) . ?
Rh1 O1 2.130(3) . ?
Rh2 O3 2.088(3) . ?
Rh2 O2 2.091(3) . ?
Rh2 C10 2.098(5) . ?
Rh2 C14 2.109(4) . ?
Rh2 C13 2.114(4) . ?
Rh2 C9 2.120(5) . ?
Rh3 C18 2.096(5) . ?
Rh3 C21 2.105(4) . ?
Rh3 C17 2.106(4) . ?
Rh3 O2 2.122(3) . ?
Rh3 C22 2.125(4) . ?
Rh3 O4 2.127(3) . ?
Rh4 O1 2.092(3) . ?
Rh4 O4 2.094(3) . ?
Rh4 C26 2.097(4) . ?
Rh4 C30 2.097(4) . ?
Rh4 C29 2.124(4) . ?
Rh4 C25 2.126(4) . ?
Rh5 C42 2.096(4) . ?
Rh5 C37 2.101(4) . ?
Rh5 O8 2.112(3) . ?
Rh5 C38 2.113(4) . ?
Rh5 C41 2.118(5) . ?
Rh5 O5 2.125(3) . ?
Rh6 C49 2.088(5) . ?
Rh6 O6 2.097(3) . ?
Rh6 O5 2.098(3) . ?
Rh6 C45 2.103(5) . ?
Rh6 C46 2.116(5) . ?
Rh6 C50 2.120(5) . ?
Rh7 C54 2.096(5) . ?
Rh7 C58 2.097(5) . ?
Rh7 C57 2.101(5) . ?
Rh7 C53 2.106(4) . ?
Rh7 O7 2.114(3) . ?
Rh7 O6 2.123(3) . ?
Rh8 C61 2.101(5) . ?
Rh8 O8 2.104(3) . ?
Rh8 C66 2.106(5) . ?
Rh8 C65 2.107(5) . ?
Rh8 O7 2.109(3) . ?
Rh8 C62 2.110(5) . ?
Si1 O2 1.636(3) . ?
Si1 O1 1.639(3) . ?
Si1 C34 1.866(4) . ?
Si1 C33 1.876(4) . ?
Si2 O3 1.633(3) . ?
Si2 O4 1.639(3) . ?
Si2 C36 1.864(5) . ?
Si2 C35 1.865(5) . ?
Si3 O5 1.631(3) . ?
Si3 O7 1.636(3) . ?
Si3 C69 1.866(5) . ?
Si3 C70 1.878(4) . ?
Si4 O6 1.630(3) . ?
Si4 O8 1.633(3) . ?
Si4 C72 1.862(4) . ?
Si4 C71 1.870(5) . ?
C1 C2 1.391(7) . ?
C1 C8 1.485(8) . ?
C2 C3 1.528(7) . ?
C3 C4 1.499(7) . ?
C4 C5 1.518(7) . ?
C5 C6 1.382(7) . ?
C6 C7 1.505(7) . ?
C7 C8 1.507(8) . ?
C9 C10 1.380(7) . ?
C9 C16 1.494(7) . ?
C10 C11 1.502(7) . ?
C11 C12 1.471(8) . ?
C12 C13 1.507(7) . ?
C13 C14 1.384(6) . ?
C14 C15 1.521(7) . ?
C15 C16 1.455(8) . ?
C17 C18 1.389(7) . ?
C17 C24 1.504(7) . ?
C18 C19 1.521(7) . ?
C19 C20 1.514(8) . ?
C20 C21 1.503(7) . ?
C21 C22 1.393(6) . ?
C22 C23 1.520(6) . ?
C23 C24 1.537(7) . ?
C25 C26 1.386(6) . ?
C25 C32 1.510(6) . ?
C26 C27 1.523(6) . ?
C27 C28 1.526(6) . ?
C28 C29 1.513(6) . ?
C29 C30 1.390(6) . ?
C30 C31 1.502(7) . ?
C31 C32 1.532(6) . ?
C37 C38 1.374(7) . ?
C37 C44 1.501(7) . ?
C38 C39 1.504(7) . ?
C39 C40 1.509(8) . ?
C40 C41 1.532(7) . ?
C41 C42 1.388(7) . ?
C42 C43 1.521(6) . ?
C43 C44 1.516(7) . ?
C45 C46 1.397(7) . ?
C45 C52 1.512(7) . ?
C46 C47 1.527(8) . ?
C47 C48 1.450(9) . ?
C48 C49 1.497(7) . ?
C49 C50 1.385(7) . ?
C50 C51 1.505(7) . ?
C51 C52 1.469(8) . ?
C53 C54 1.373(8) . ?
C53 C60 1.526(6) . ?
C54 C55 1.486(9) . ?
C55 C56 1.540(11) . ?
C56 C57 1.518(9) . ?
C57 C58 1.378(8) . ?
C58 C59 1.519(7) . ?
C59 C60 1.503(7) . ?
C61 C62 1.370(7) . ?
C61 C68 1.471(8) . ?
C62 C63 1.505(7) . ?
C63 C64 1.487(8) . ?
C64 C65 1.500(7) . ?
C65 C66 1.378(8) . ?
C66 C67 1.513(9) . ?
C67 C68 1.475(10) . ?
